data_4134555
loop_
_publ_author_name
'Karges, Johannes'
'Heinemann, Franz'
'Jakubaszek, Marta'
'Maschietto, Federica'
'Subecz, Chlo\'e'
'Dotou, Mazzarine'
'Vinck, Robin'
'Blacque, Olivier'
'Tharaud, Micka\"el'
'Goud, Bruno'
'Vi\~nuelas Zah\?i Nos, Emilio'
'Spingler, Bernhard'
'Ciofini, Ilaria'
'Gasser, Gilles'

_publ_section_title
;
 Rationally Designed Long-Wavelength Absorbing Ru(II) Polypyridyl
 Complexes as Photosensitizers for Photodynamic Therapy.
;
_journal_name_full 'Journal of the American Chemical Society'
_journal_paper_doi 10.1021/jacs.9b13620
_journal_year 2020
_chemical_formula_moiety 'C34 H24 N6 Ru, 2(F6 P), C2 H3 N [+ C2 H3 N]'
_chemical_formula_sum 'C38 H30 F12 N8 P2 Ru'
_chemical_formula_weight 989.71
_space_group_crystal_system monoclinic
_space_group_IT_number 14
_space_group_name_Hall '-P 2ybc'
_space_group_name_H-M_alt 'P 1 21/c 1'
_atom_sites_solution_hydrogens geom
_atom_sites_solution_primary dual
_audit_creation_date 2019-12-03
_audit_creation_method
;
Olex2 1.2
(compiled 2018.05.29 svn.r3508 for OlexSys, GUI svn.r5506)
;
_cell_angle_alpha 90
_cell_angle_beta 118.159(3)
_cell_angle_gamma 90
_cell_formula_units_Z 4
_cell_length_a 12.4678(3)
_cell_length_b 27.4167(4)
_cell_length_c 13.2004(3)
_cell_measurement_reflns_used 13485
_cell_measurement_temperature 183(1)
_cell_measurement_theta_max 75.3590
_cell_measurement_theta_min 3.9940
_cell_volume 3978.18(18)
_computing_cell_refinement 'CrysAlisPro 1.171.39.13a (Rigaku OD, 2015)'
_computing_data_collection 'CrysAlisPro 1.171.39.13a (Rigaku OD, 2015)'
_computing_data_reduction 'CrysAlisPro 1.171.39.13a (Rigaku OD, 2015)'
_computing_molecular_graphics 'Olex2 (Dolomanov et al., 2009)'
_computing_publication_material 'Olex2 (Dolomanov et al., 2009)'
_computing_structure_refinement 'ShelXL (Sheldrick, 2015b)'
_computing_structure_solution 'ShelXT (Sheldrick, 2015a)'
_diffrn_ambient_environment N~2~
_diffrn_ambient_temperature 183(1)
_diffrn_detector 'CCD plate'
_diffrn_detector_area_resol_mean 10.3801
_diffrn_detector_type Atlas
_diffrn_measured_fraction_theta_full 1.000
_diffrn_measured_fraction_theta_max 0.996
_diffrn_measurement_details
;
List of Runs (angles in degrees, time in seconds):

  # Type    Start    End  Width  t~exp~   \w     \q     \k     \f   Frames
--------------------------------------------------------------------------
  1  \w    -80.00  34.30   0.90   10.00    --  -42.61  19.00 150.00  127
  2  \w    -96.00  -3.30   0.90   10.00    --  -42.61 125.00 -60.00  103
  3  \w     23.00  96.80   0.90   10.00    --   42.61-125.00 120.00   82
  4  \w     87.00 177.00   0.90   40.00    --  111.00  30.00 120.00  100
  5  \w     87.00 177.00   0.90   40.00    --  111.00  45.00  60.00  100
  6  \w     36.00 114.30   0.90   40.00    --  111.00-111.00   0.00   87
  7  \w     40.00 133.60   0.90   40.00    --  111.00 -45.00  60.00  104
  8  \w     36.00 135.00   0.90   40.00    --  111.00 -30.00-120.00  110
  9  \w     87.00 177.00   0.90   40.00    --  111.00  45.00 150.00  100
 10  \w     57.00 149.70   0.90   40.00    --  111.00 178.00-120.00  103
 11  \w     87.00 177.00   0.90   40.00    --  111.00  45.00  90.00  100
 12  \w     57.00 144.30   0.90   40.00    --  111.00 178.00 -60.00   97
 13  \w     86.00 177.80   0.90   40.00    --  111.00  61.00   0.00  102
 14  \w    143.00 166.40   0.90   40.00    --  111.00 111.00 -90.00   26
;
_diffrn_measurement_device 'four-circle diffractometer'
_diffrn_measurement_device_type 'SuperNova, Dual, Cu at home/near, Atlas'
_diffrn_measurement_method '\w scans'
_diffrn_orient_matrix_type 'CrysAlisPro convention (1999,Acta A55,543-557)'
_diffrn_orient_matrix_UB_11 0.0567100000
_diffrn_orient_matrix_UB_12 -0.0276526000
_diffrn_orient_matrix_UB_13 0.1152328000
_diffrn_orient_matrix_UB_21 0.1282395000
_diffrn_orient_matrix_UB_22 0.0122589000
_diffrn_orient_matrix_UB_23 0.0173910000
_diffrn_orient_matrix_UB_31 -0.0000391000
_diffrn_orient_matrix_UB_32 0.0473171000
_diffrn_orient_matrix_UB_33 0.0628225000
_diffrn_radiation_monochromator mirror
_diffrn_radiation_probe x-ray
_diffrn_radiation_type CuK\a
_diffrn_radiation_wavelength 1.54184
_diffrn_reflns_av_R_equivalents 0.0339
_diffrn_reflns_av_unetI/netI 0.0251
_diffrn_reflns_Laue_measured_fraction_full 1.000
_diffrn_reflns_Laue_measured_fraction_max 0.996
_diffrn_reflns_limit_h_max 14
_diffrn_reflns_limit_h_min -15
_diffrn_reflns_limit_k_max 34
_diffrn_reflns_limit_k_min -30
_diffrn_reflns_limit_l_max 16
_diffrn_reflns_limit_l_min -16
_diffrn_reflns_number 30861
_diffrn_reflns_point_group_measured_fraction_full 1.000
_diffrn_reflns_point_group_measured_fraction_max 0.996
_diffrn_reflns_theta_full 67.684
_diffrn_reflns_theta_max 74.495
_diffrn_reflns_theta_min 3.224
_diffrn_source 'micro-focus sealed X-ray tube'
_diffrn_source_type 'SuperNova (Cu) X-ray Source'
_exptl_absorpt_coefficient_mu 4.832
_exptl_absorpt_correction_T_max 0.909
_exptl_absorpt_correction_T_min 0.800
_exptl_absorpt_correction_type analytical
_exptl_absorpt_process_details
;
CrysAlisPro 1.171.39.13a (Rigaku Oxford Diffraction, 2015)
Analytical numeric absorption correction using a multifaceted crystal
model based on expressions derived by R.C. Clark & J.S. Reid.
(Clark, R. C. & Reid, J. S. (1995). Acta Cryst. A51, 887-897)
Empirical absorption correction using spherical harmonics,
 implemented in SCALE3 ABSPACK scaling algorithm.
;
_exptl_crystal_colour red
_exptl_crystal_density_diffrn 1.652
_exptl_crystal_description prism
_exptl_crystal_F_000 1984
_exptl_crystal_size_max 0.11
_exptl_crystal_size_mid 0.06
_exptl_crystal_size_min 0.04
_refine_diff_density_max 1.129
_refine_diff_density_min -0.793
_refine_diff_density_rms 0.071
_refine_ls_extinction_method none
_refine_ls_goodness_of_fit_ref 1.150
_refine_ls_hydrogen_treatment constr
_refine_ls_matrix_type full
_refine_ls_number_parameters 524
_refine_ls_number_reflns 8116
_refine_ls_number_restraints 114
_refine_ls_restrained_S_all 1.153
_refine_ls_R_factor_all 0.0782
_refine_ls_R_factor_gt 0.0756
_refine_ls_shift/su_max 0.000
_refine_ls_shift/su_mean 0.000
_refine_ls_structure_factor_coef Fsqd
_refine_ls_weighting_details 'w=1/[\s^2^(Fo^2^)+(0.0476P)^2^+10.1320P] where P=(Fo^2^+2Fc^2^)/3'
_refine_ls_weighting_scheme calc
_refine_ls_wR_factor_gt 0.1785
_refine_ls_wR_factor_ref 0.1799
_reflns_Friedel_coverage 0.000
_reflns_number_gt 7644
_reflns_number_total 8116
_reflns_threshold_expression 'I > 2\s(I)'
_cod_data_source_file ja9b13620_si_002.cif
_cod_data_source_block 1_sq
_cod_original_cell_volume 3978.16(16)
_cod_database_code 4134555
_shelx_shelxl_version_number 2018/3
_shelx_space_group_comment
;
The symmetry employed for this shelxl refinement is uniquely defined
by the following loop, which should always be used as a source of
symmetry information in preference to the above space-group names.
They are only intended as comments.
;
_shelx_estimated_absorpt_t_max 0.830
_shelx_estimated_absorpt_t_min 0.619
_olex2_refinement_description
;
1. Fixed Uiso
 At 1.2 times of:
  All C(H) groups
 At 1.5 times of:
  All C(H,H,H) groups
2. Rigid body (RIGU) restrains
 C23, C24, C25, C26, C27, C28, C29, C30, C31, C32, C33, C34, N5, N6
 with sigma for 1-2 distances of 0.0005 and sigma for 1-3 distances of 0.001
3.a Aromatic/amide H refined with riding coordinates:
 C1(H1), C2(H2), C3(H3), C8(H8), C9(H9), C10(H10), C11(H11), C12(H12),
 C13(H13), C14(H14), C15(H15), C16(H16), C19(H19), C20(H20), C21(H21), C22(H22),
  C23(H23), C24(H24), C25(H25), C30(H30), C31(H31), C32(H32), C33(H33), C34(H34)
3.b Idealised Me refined as rotating group:
 C36(H36A,H36B,H36C)
;
_platon_squeeze_void_probe_radius 1.20
_olex2_submission_special_instructions 'No special instructions were received'
_oxdiff_exptl_absorpt_empirical_details
;
Empirical correction (ABSPACK) includes:
- Absorption correction using spherical harmonics
- Frame scaling
- Detector area scaling
- B-factor correction
;
_oxdiff_exptl_absorpt_empirical_full_max 1.611
_oxdiff_exptl_absorpt_empirical_full_min 0.678

loop_
_space_group_symop_operation_xyz
'x, y, z'
'-x, y+1/2, -z+1/2'
'-x, -y, -z'
'x, -y-1/2, z-1/2'

loop_
_atom_site_label
_atom_site_type_symbol
_atom_site_fract_x
_atom_site_fract_y
_atom_site_fract_z
_atom_site_U_iso_or_equiv
_atom_site_adp_type
_atom_site_occupancy
_atom_site_site_symmetry_order
_atom_site_calc_flag
_atom_site_refinement_flags_posn
_atom_site_refinement_flags_adp
_atom_site_refinement_flags_occupancy
_atom_site_disorder_assembly
_atom_site_disorder_group
C1 C 0.1738(7) 0.4636(2) 0.4647(6) 0.0807(18) Uani 1 1 d . . . . .
H1 H 0.119633 0.456790 0.494777 0.097 Uiso 1 1 calc R . . . .
C2 C 0.1636(8) 0.5090(3) 0.4091(6) 0.093(2) Uani 1 1 d . . . . .
H2 H 0.103064 0.531871 0.401785 0.112 Uiso 1 1 calc R . . . .
C3 C 0.2398(8) 0.5195(3) 0.3669(6) 0.090(2) Uani 1 1 d . . . . .
H3 H 0.233637 0.549952 0.330266 0.108 Uiso 1 1 calc R . . . .
C4 C 0.3290(7) 0.4857(3) 0.3764(6) 0.0837(19) Uani 1 1 d . . . . .
C5 C 0.3341(6) 0.4423(2) 0.4334(5) 0.0704(15) Uani 1 1 d . . . . .
C6 C 0.4240(6) 0.4070(2) 0.4488(5) 0.0703(15) Uani 1 1 d . . . . .
C7 C 0.5072(6) 0.4154(3) 0.4079(5) 0.0795(17) Uani 1 1 d . . . . .
C8 C 0.4992(8) 0.4596(3) 0.3480(7) 0.104(3) Uani 1 1 d . . . . .
H8 H 0.553797 0.465461 0.317941 0.125 Uiso 1 1 calc R . . . .
C9 C 0.4152(8) 0.4928(3) 0.3341(7) 0.101(3) Uani 1 1 d . . . . .
H9 H 0.412117 0.522229 0.294845 0.121 Uiso 1 1 calc R . . . .
C10 C 0.5962(6) 0.3795(3) 0.4293(6) 0.091(2) Uani 1 1 d . . . . .
H10 H 0.654489 0.383513 0.402875 0.109 Uiso 1 1 calc R . . . .
C11 C 0.5964(6) 0.3388(3) 0.4893(6) 0.0851(19) Uani 1 1 d . . . . .
H11 H 0.657122 0.314570 0.506631 0.102 Uiso 1 1 calc R . . . .
C12 C 0.5103(5) 0.3323(3) 0.5249(5) 0.0730(16) Uani 1 1 d . . . . .
H12 H 0.512404 0.303201 0.564683 0.088 Uiso 1 1 calc R . . . .
C13 C 0.1190(6) 0.3497(2) 0.2845(5) 0.0792(18) Uani 1 1 d . . . . .
H13 H 0.124149 0.384235 0.282210 0.095 Uiso 1 1 calc R . . . .
C14 C 0.0506(7) 0.3248(3) 0.1837(6) 0.099(2) Uani 1 1 d . . . . .
H14 H 0.011833 0.341619 0.112386 0.119 Uiso 1 1 calc R . . . .
C15 C 0.0396(8) 0.2752(3) 0.1882(7) 0.111(3) Uani 1 1 d . . . . .
H15 H -0.010225 0.257434 0.120183 0.133 Uiso 1 1 calc R . . . .
C16 C 0.1007(7) 0.2514(3) 0.2909(7) 0.099(2) Uani 1 1 d . . . . .
H16 H 0.095763 0.216942 0.294208 0.119 Uiso 1 1 calc R . . . .
C17 C 0.1699(6) 0.2778(2) 0.3902(6) 0.0734(16) Uani 1 1 d . . . . .
C18 C 0.2379(6) 0.2564(2) 0.5039(6) 0.0733(15) Uani 1 1 d . . . . .
C19 C 0.2383(8) 0.2071(3) 0.5240(8) 0.101(2) Uani 1 1 d . . . . .
H19 H 0.193866 0.185163 0.462408 0.122 Uiso 1 1 calc R . . . .
C20 C 0.3042(8) 0.1899(3) 0.6351(8) 0.108(3) Uani 1 1 d . . . . .
H20 H 0.303307 0.156234 0.651533 0.130 Uiso 1 1 calc R . . . .
C21 C 0.3707(8) 0.2221(3) 0.7207(7) 0.101(2) Uani 1 1 d . . . . .
H21 H 0.420085 0.210844 0.796981 0.122 Uiso 1 1 calc R . . . .
C22 C 0.3656(6) 0.2709(3) 0.6958(6) 0.0795(17) Uani 1 1 d . . . . .
H22 H 0.409833 0.293025 0.756756 0.095 Uiso 1 1 calc R . . . .
C23 C 0.0238(7) 0.3489(3) 0.5184(7) 0.0854(15) Uani 1 1 d . U . . .
H23 H -0.000129 0.336350 0.443654 0.102 Uiso 1 1 calc R . . . .
C24 C -0.0622(8) 0.3512(3) 0.5561(8) 0.0997(18) Uani 1 1 d . U . . .
H24 H -0.143045 0.340329 0.508283 0.120 Uiso 1 1 calc R . . . .
C25 C -0.0295(9) 0.3690(3) 0.6617(8) 0.1031(17) Uani 1 1 d . U . . .
H25 H -0.088401 0.370954 0.687977 0.124 Uiso 1 1 calc R . . . .
C26 C 0.0885(9) 0.3845(3) 0.7329(7) 0.0958(15) Uani 1 1 d . U . . .
C27 C 0.1738(7) 0.3813(2) 0.6899(6) 0.0811(12) Uani 1 1 d . U . . .
C28 C 0.2971(7) 0.3944(2) 0.7581(6) 0.0814(12) Uani 1 1 d . U . . .
C29 C 0.3405(9) 0.4122(3) 0.8700(6) 0.0962(16) Uani 1 1 d . U . . .
C30 C 0.2502(11) 0.4164(3) 0.9100(8) 0.1133(19) Uani 1 1 d . U . . .
H30 H 0.274866 0.428962 0.984798 0.136 Uiso 1 1 calc R . . . .
C31 C 0.1305(11) 0.4029(3) 0.8439(8) 0.117(2) Uani 1 1 d . U . . .
H31 H 0.075460 0.406135 0.874403 0.140 Uiso 1 1 calc R . . . .
C32 C 0.4644(9) 0.4237(3) 0.9305(7) 0.1041(18) Uani 1 1 d . U . . .
H32 H 0.496710 0.436901 1.005699 0.125 Uiso 1 1 calc R . . . .
C33 C 0.5401(9) 0.4162(3) 0.8828(6) 0.0998(18) Uani 1 1 d . U . . .
H33 H 0.624547 0.423247 0.924869 0.120 Uiso 1 1 calc R . . . .
C34 C 0.4899(7) 0.3978(2) 0.7709(5) 0.0836(15) Uani 1 1 d . U . . .
H34 H 0.542116 0.392298 0.738047 0.100 Uiso 1 1 calc R . . . .
N1 N 0.2555(5) 0.43075(17) 0.4760(4) 0.0686(12) Uani 1 1 d . . . . .
N2 N 0.4247(4) 0.36461(18) 0.5065(4) 0.0655(11) Uani 1 1 d . . . . .
N3 N 0.1788(4) 0.32673(17) 0.3860(4) 0.0679(12) Uani 1 1 d . . . . .
N4 N 0.3014(4) 0.28844(18) 0.5902(4) 0.0673(12) Uani 1 1 d . . . . .
N5 N 0.1397(5) 0.36358(18) 0.5820(5) 0.0747(11) Uani 1 1 d . U . . .
N6 N 0.3715(5) 0.38780(18) 0.7082(4) 0.0747(11) Uani 1 1 d . U . . .
Ru1 Ru 0.28026(4) 0.36070(2) 0.54234(4) 0.06401(16) Uani 1 1 d . . . . .
C35 C 0.5781(12) 0.2001(3) 0.5450(9) 0.117(3) Uani 1 1 d . . . . .
C36 C 0.6965(12) 0.1870(4) 0.6323(11) 0.162(5) Uani 1 1 d . . . . .
H36A H 0.757297 0.207458 0.625504 0.244 Uiso 1 1 calc GR . . . .
H36B H 0.712107 0.152657 0.623445 0.244 Uiso 1 1 calc GR . . . .
H36C H 0.701595 0.191962 0.707962 0.244 Uiso 1 1 calc GR . . . .
N7 N 0.4849(11) 0.2110(4) 0.4742(9) 0.145(3) Uani 1 1 d . . . . .
F1 F 0.8114(5) 0.29409(19) 0.7315(4) 0.1219(16) Uani 1 1 d . . . . .
F2 F 0.9369(4) 0.3326(2) 0.8952(4) 0.1290(18) Uani 1 1 d . . . . .
F3 F 0.7569(5) 0.36532(18) 0.7732(4) 0.1130(15) Uani 1 1 d . . . . .
F4 F 0.7893(5) 0.3360(3) 0.9444(4) 0.144(2) Uani 1 1 d . . . . .
F5 F 0.6629(5) 0.2964(2) 0.7803(4) 0.135(2) Uani 1 1 d . . . . .
F6 F 0.8449(6) 0.2635(2) 0.9029(5) 0.155(2) Uani 1 1 d . . . . .
P1 P 0.8007(2) 0.31407(9) 0.83858(17) 0.1011(7) Uani 1 1 d . . . . .
F7 F 0.1302(10) 0.5535(3) 0.5998(5) 0.231(5) Uani 1 1 d . . . . .
F8 F 0.2909(10) 0.5878(3) 0.7393(10) 0.244(5) Uani 1 1 d . . . . .
F9 F 0.1128(7) 0.5871(2) 0.7407(6) 0.165(3) Uani 1 1 d . . . . .
F10 F 0.2676(6) 0.5420(3) 0.8649(5) 0.184(3) Uani 1 1 d . . . . .
F11 F 0.1119(6) 0.5071(2) 0.7265(7) 0.176(3) Uani 1 1 d . . . . .
F12 F 0.2839(6) 0.5082(2) 0.7186(5) 0.140(2) Uani 1 1 d . . . . .
P2 P 0.1998(3) 0.54821(8) 0.73366(19) 0.1046(7) Uani 1 1 d . . . . .

loop_
_atom_site_aniso_label
_atom_site_aniso_U_11
_atom_site_aniso_U_22
_atom_site_aniso_U_33
_atom_site_aniso_U_23
_atom_site_aniso_U_13
_atom_site_aniso_U_12
C1 0.103(5) 0.063(4) 0.076(4) 0.000(3) 0.042(4) 0.008(3)
C2 0.123(6) 0.070(4) 0.080(4) 0.000(3) 0.044(5) 0.006(4)
C3 0.107(6) 0.067(4) 0.075(4) 0.006(3) 0.026(4) -0.008(4)
C4 0.086(5) 0.075(4) 0.067(4) 0.005(3) 0.017(3) -0.013(4)
C5 0.069(4) 0.071(4) 0.055(3) 0.001(3) 0.016(3) -0.016(3)
C6 0.066(3) 0.075(4) 0.050(3) -0.003(3) 0.011(3) -0.012(3)
C7 0.063(4) 0.097(5) 0.064(3) 0.005(3) 0.019(3) -0.012(3)
C8 0.085(5) 0.120(7) 0.093(5) 0.024(5) 0.030(4) -0.022(5)
C9 0.097(6) 0.099(6) 0.082(5) 0.022(4) 0.022(4) -0.023(5)
C10 0.060(4) 0.123(6) 0.074(4) 0.004(4) 0.019(3) -0.015(4)
C11 0.061(4) 0.102(5) 0.076(4) -0.001(4) 0.020(3) -0.003(3)
C12 0.060(3) 0.084(4) 0.059(3) 0.001(3) 0.014(3) -0.006(3)
C13 0.077(4) 0.072(4) 0.064(4) -0.002(3) 0.013(3) 0.002(3)
C14 0.087(5) 0.099(5) 0.070(4) -0.008(4) 0.004(4) 0.007(4)
C15 0.104(6) 0.091(5) 0.084(5) -0.027(4) -0.001(4) 0.000(4)
C16 0.103(6) 0.073(4) 0.090(5) -0.014(4) 0.019(4) -0.005(4)
C17 0.062(3) 0.066(3) 0.077(4) 0.001(3) 0.020(3) 0.000(3)
C18 0.062(3) 0.065(3) 0.082(4) -0.001(3) 0.026(3) -0.005(3)
C19 0.104(6) 0.068(4) 0.111(6) -0.002(4) 0.033(5) -0.001(4)
C20 0.113(6) 0.068(4) 0.116(6) 0.020(4) 0.032(5) 0.009(4)
C21 0.102(6) 0.089(5) 0.094(5) 0.026(4) 0.030(5) 0.007(4)
C22 0.074(4) 0.077(4) 0.076(4) 0.014(3) 0.026(3) 0.006(3)
C23 0.080(2) 0.081(4) 0.097(3) 0.017(3) 0.043(2) 0.014(2)
C24 0.095(3) 0.097(5) 0.121(3) 0.033(3) 0.062(3) 0.028(3)
C25 0.116(3) 0.092(4) 0.121(3) 0.040(3) 0.073(3) 0.036(3)
C26 0.126(3) 0.076(4) 0.107(3) 0.029(3) 0.073(3) 0.031(3)
C27 0.105(2) 0.062(3) 0.083(2) 0.018(2) 0.0494(18) 0.017(2)
C28 0.113(2) 0.060(3) 0.073(2) 0.013(2) 0.0455(18) 0.006(2)
C29 0.145(3) 0.070(4) 0.075(2) 0.010(2) 0.053(2) 0.009(3)
C30 0.175(4) 0.084(5) 0.101(4) 0.014(4) 0.081(3) 0.021(4)
C31 0.165(4) 0.099(5) 0.112(3) 0.021(3) 0.086(3) 0.030(4)
C32 0.154(4) 0.075(4) 0.074(3) 0.002(3) 0.045(2) -0.008(3)
C33 0.128(4) 0.085(4) 0.066(3) -0.006(3) 0.028(2) -0.023(4)
C34 0.096(2) 0.075(4) 0.064(2) 0.000(2) 0.025(2) -0.017(3)
N1 0.081(3) 0.059(3) 0.052(2) -0.001(2) 0.020(2) 0.000(2)
N2 0.056(3) 0.070(3) 0.055(2) -0.003(2) 0.013(2) -0.010(2)
N3 0.060(3) 0.059(3) 0.063(3) -0.007(2) 0.011(2) -0.001(2)
N4 0.061(3) 0.064(3) 0.070(3) 0.010(2) 0.026(2) 0.000(2)
N5 0.084(2) 0.063(3) 0.082(2) 0.0161(19) 0.0433(19) 0.013(2)
N6 0.092(2) 0.064(3) 0.058(2) 0.002(2) 0.0276(17) -0.009(2)
Ru1 0.0653(3) 0.0602(3) 0.0571(2) 0.00241(18) 0.02119(19) -0.0018(2)
C35 0.154(10) 0.080(5) 0.107(7) 0.007(5) 0.053(7) 0.016(6)
C36 0.178(12) 0.105(8) 0.151(10) 0.002(7) 0.033(9) 0.017(8)
N7 0.182(10) 0.123(7) 0.126(7) -0.002(6) 0.069(7) 0.028(7)
F1 0.137(4) 0.120(4) 0.083(3) -0.003(3) 0.030(3) 0.007(3)
F2 0.087(3) 0.178(5) 0.091(3) 0.002(3) 0.016(2) -0.017(3)
F3 0.109(3) 0.115(3) 0.097(3) 0.003(3) 0.033(3) 0.001(3)
F4 0.122(4) 0.223(7) 0.078(3) -0.014(4) 0.039(3) -0.017(4)
F5 0.096(3) 0.174(5) 0.095(3) 0.017(3) 0.012(3) -0.037(3)
F6 0.151(5) 0.153(5) 0.112(4) 0.051(4) 0.022(4) 0.001(4)
P1 0.0885(13) 0.1247(17) 0.0640(10) 0.0060(10) 0.0145(9) -0.0077(12)
F7 0.369(12) 0.212(8) 0.102(4) 0.049(5) 0.103(6) 0.163(8)
F8 0.378(13) 0.123(5) 0.408(14) -0.065(7) 0.331(13) -0.074(7)
F9 0.239(8) 0.106(4) 0.202(7) 0.009(4) 0.148(6) 0.030(4)
F10 0.151(5) 0.299(10) 0.079(3) -0.031(5) 0.036(3) -0.036(6)
F11 0.124(5) 0.111(4) 0.227(8) 0.006(5) 0.029(5) -0.021(4)
F12 0.172(6) 0.108(4) 0.137(4) 0.005(3) 0.070(4) 0.028(4)
P2 0.150(2) 0.0778(12) 0.0862(13) 0.0010(10) 0.0554(14) 0.0006(13)

loop_
_atom_type_symbol
_atom_type_description
_atom_type_scat_dispersion_real
_atom_type_scat_dispersion_imag
_atom_type_scat_source
C C 0.0181 0.0091 'International Tables Vol C Tables 4.2.6.8 and 6.1.1.4'
H H 0.0000 0.0000 'International Tables Vol C Tables 4.2.6.8 and 6.1.1.4'
F F 0.0727 0.0534 'International Tables Vol C Tables 4.2.6.8 and 6.1.1.4'
N N 0.0311 0.0180 'International Tables Vol C Tables 4.2.6.8 and 6.1.1.4'
P P 0.2955 0.4335 'International Tables Vol C Tables 4.2.6.8 and 6.1.1.4'
Ru Ru 0.0552 3.2960 'International Tables Vol C Tables 4.2.6.8 and 6.1.1.4'

loop_
_exptl_crystal_face_index_h
_exptl_crystal_face_index_k
_exptl_crystal_face_index_l
_exptl_crystal_face_perp_dist
0 1 1 0.0256
1 0 -1 0.0591
-1 0 1 0.0501
0 1 -1 0.0366
0 -1 -1 0.0256
0 -1 1 0.0066

loop_
_geom_angle_atom_site_label_1
_geom_angle_atom_site_label_2
_geom_angle_atom_site_label_3
_geom_angle
_geom_angle_site_symmetry_1
_geom_angle_site_symmetry_3
_geom_angle_publ_flag
C2 C1 H1 118.8 . . ?
N1 C1 H1 118.8 . . ?
N1 C1 C2 122.4(7) . . ?
C1 C2 H2 120.2 . . ?
C3 C2 C1 119.6(8) . . ?
C3 C2 H2 120.2 . . ?
C2 C3 H3 119.7 . . ?
C2 C3 C4 120.5(7) . . ?
C4 C3 H3 119.7 . . ?
C3 C4 C9 125.4(7) . . ?
C5 C4 C3 116.4(7) . . ?
C5 C4 C9 118.2(7) . . ?
C4 C5 C6 119.4(6) . . ?
N1 C5 C4 123.8(7) . . ?
N1 C5 C6 116.8(5) . . ?
C7 C6 C5 120.8(6) . . ?
N2 C6 C5 116.7(6) . . ?
N2 C6 C7 122.5(6) . . ?
C6 C7 C8 119.0(7) . . ?
C6 C7 C10 117.8(7) . . ?
C10 C7 C8 123.2(7) . . ?
C7 C8 H8 119.9 . . ?
C9 C8 C7 120.1(8) . . ?
C9 C8 H8 119.9 . . ?
C4 C9 H9 118.8 . . ?
C8 C9 C4 122.4(7) . . ?
C8 C9 H9 118.8 . . ?
C7 C10 H10 120.9 . . ?
C11 C10 C7 118.2(7) . . ?
C11 C10 H10 120.9 . . ?
C10 C11 H11 119.5 . . ?
C10 C11 C12 121.0(7) . . ?
C12 C11 H11 119.5 . . ?
C11 C12 H12 118.4 . . ?
N2 C12 C11 123.2(7) . . ?
N2 C12 H12 118.4 . . ?
C14 C13 H13 119.0 . . ?
N3 C13 H13 119.0 . . ?
N3 C13 C14 122.0(6) . . ?
C13 C14 H14 120.7 . . ?
C15 C14 C13 118.7(7) . . ?
C15 C14 H14 120.7 . . ?
C14 C15 H15 120.1 . . ?
C16 C15 C14 119.7(7) . . ?
C16 C15 H15 120.1 . . ?
C15 C16 H16 120.1 . . ?
C15 C16 C17 119.8(7) . . ?
C17 C16 H16 120.1 . . ?
C16 C17 C18 124.4(6) . . ?
N3 C17 C16 120.5(6) . . ?
N3 C17 C18 115.1(5) . . ?
C19 C18 C17 122.9(7) . . ?
N4 C18 C17 115.4(5) . . ?
N4 C18 C19 121.7(7) . . ?
C18 C19 H19 120.5 . . ?
C18 C19 C20 119.0(8) . . ?
C20 C19 H19 120.5 . . ?
C19 C20 H20 120.5 . . ?
C21 C20 C19 119.0(7) . . ?
C21 C20 H20 120.5 . . ?
C20 C21 H21 120.3 . . ?
C20 C21 C22 119.4(7) . . ?
C22 C21 H21 120.3 . . ?
C21 C22 H22 118.6 . . ?
N4 C22 C21 122.9(7) . . ?
N4 C22 H22 118.6 . . ?
C24 C23 H23 118.3 . . ?
N5 C23 H23 118.3 . . ?
N5 C23 C24 123.4(8) . . ?
C23 C24 H24 120.6 . . ?
C25 C24 C23 118.9(9) . . ?
C25 C24 H24 120.6 . . ?
C24 C25 H25 119.4 . . ?
C24 C25 C26 121.2(8) . . ?
C26 C25 H25 119.4 . . ?
C25 C26 C27 117.6(8) . . ?
C25 C26 C31 125.0(9) . . ?
C31 C26 C27 117.3(9) . . ?
C28 C27 C26 121.5(7) . . ?
N5 C27 C26 120.9(8) . . ?
N5 C27 C28 117.5(6) . . ?
C29 C28 C27 121.5(8) . . ?
N6 C28 C27 115.9(6) . . ?
N6 C28 C29 122.5(8) . . ?
C28 C29 C30 115.5(9) . . ?
C28 C29 C32 117.0(8) . . ?
C32 C29 C30 127.5(8) . . ?
C29 C30 H30 118.6 . . ?
C31 C30 C29 122.8(9) . . ?
C31 C30 H30 118.6 . . ?
C26 C31 H31 119.4 . . ?
C30 C31 C26 121.3(9) . . ?
C30 C31 H31 119.4 . . ?
C29 C32 H32 119.5 . . ?
C33 C32 C29 121.1(8) . . ?
C33 C32 H32 119.5 . . ?
C32 C33 H33 120.8 . . ?
C32 C33 C34 118.4(8) . . ?
C34 C33 H33 120.8 . . ?
C33 C34 H34 118.6 . . ?
N6 C34 C33 122.9(8) . . ?
N6 C34 H34 118.6 . . ?
C1 N1 C5 117.3(6) . . ?
C1 N1 Ru1 129.5(5) . . ?
C5 N1 Ru1 113.1(4) . . ?
C6 N2 Ru1 112.9(4) . . ?
C12 N2 C6 117.3(6) . . ?
C12 N2 Ru1 129.8(4) . . ?
C13 N3 C17 119.3(5) . . ?
C13 N3 Ru1 125.1(4) . . ?
C17 N3 Ru1 115.5(4) . . ?
C18 N4 Ru1 115.2(4) . . ?
C22 N4 C18 118.0(6) . . ?
C22 N4 Ru1 126.8(5) . . ?
C23 N5 C27 118.0(6) . . ?
C23 N5 Ru1 128.6(5) . . ?
C27 N5 Ru1 113.3(5) . . ?
C28 N6 Ru1 113.2(5) . . ?
C34 N6 C28 118.1(6) . . ?
C34 N6 Ru1 128.6(5) . . ?
N2 Ru1 N1 80.1(2) . . ?
N2 Ru1 N6 96.9(2) . . ?
N3 Ru1 N1 95.55(18) . . ?
N3 Ru1 N2 89.04(19) . . ?
N3 Ru1 N6 172.1(2) . . ?
N4 Ru1 N1 173.52(19) . . ?
N4 Ru1 N2 96.94(19) . . ?
N4 Ru1 N3 78.59(19) . . ?
N4 Ru1 N6 95.4(2) . . ?
N5 Ru1 N1 95.6(2) . . ?
N5 Ru1 N2 174.7(2) . . ?
N5 Ru1 N3 94.5(2) . . ?
N5 Ru1 N4 87.70(19) . . ?
N5 Ru1 N6 80.0(2) . . ?
N6 Ru1 N1 90.70(19) . . ?
N7 C35 C36 178.5(15) . . ?
C35 C36 H36A 109.5 . . ?
C35 C36 H36B 109.5 . . ?
C35 C36 H36C 109.5 . . ?
H36A C36 H36B 109.5 . . ?
H36A C36 H36C 109.5 . . ?
H36B C36 H36C 109.5 . . ?
F1 P1 F2 90.5(3) . . ?
F1 P1 F3 88.5(3) . . ?
F1 P1 F4 178.0(4) . . ?
F1 P1 F5 89.4(3) . . ?
F1 P1 F6 91.2(3) . . ?
F2 P1 F3 89.4(3) . . ?
F2 P1 F4 89.1(3) . . ?
F2 P1 F5 178.9(4) . . ?
F2 P1 F6 90.2(3) . . ?
F4 P1 F3 89.5(3) . . ?
F4 P1 F5 91.0(3) . . ?
F5 P1 F3 89.5(3) . . ?
F6 P1 F3 179.5(4) . . ?
F6 P1 F4 90.8(4) . . ?
F6 P1 F5 90.9(3) . . ?
F7 P2 F12 88.2(4) . . ?
F8 P2 F7 89.5(6) . . ?
F8 P2 F9 91.9(4) . . ?
F8 P2 F12 88.7(4) . . ?
F9 P2 F7 88.5(4) . . ?
F9 P2 F12 176.7(4) . . ?
F10 P2 F7 179.0(5) . . ?
F10 P2 F8 91.3(6) . . ?
F10 P2 F9 92.1(4) . . ?
F10 P2 F11 89.2(4) . . ?
F10 P2 F12 91.2(4) . . ?
F11 P2 F7 90.0(6) . . ?
F11 P2 F8 177.5(5) . . ?
F11 P2 F9 90.5(4) . . ?
F11 P2 F12 88.9(4) . . ?

loop_
_geom_bond_atom_site_label_1
_geom_bond_atom_site_label_2
_geom_bond_distance
_geom_bond_site_symmetry_2
_geom_bond_publ_flag
C1 H1 0.9500 . ?
C1 C2 1.420(9) . ?
C1 N1 1.315(8) . ?
C2 H2 0.9500 . ?
C2 C3 1.340(11) . ?
C3 H3 0.9500 . ?
C3 C4 1.406(11) . ?
C4 C5 1.393(9) . ?
C4 C9 1.440(11) . ?
C5 C6 1.420(9) . ?
C5 N1 1.377(8) . ?
C6 C7 1.396(9) . ?
C6 N2 1.387(7) . ?
C7 C8 1.425(10) . ?
C7 C10 1.407(10) . ?
C8 H8 0.9500 . ?
C8 C9 1.333(12) . ?
C9 H9 0.9500 . ?
C10 H10 0.9500 . ?
C10 C11 1.369(10) . ?
C11 H11 0.9500 . ?
C11 C12 1.370(9) . ?
C12 H12 0.9500 . ?
C12 N2 1.317(8) . ?
C13 H13 0.9500 . ?
C13 C14 1.376(9) . ?
C13 N3 1.344(8) . ?
C14 H14 0.9500 . ?
C14 C15 1.370(11) . ?
C15 H15 0.9500 . ?
C15 C16 1.368(11) . ?
C16 H16 0.9500 . ?
C16 C17 1.385(9) . ?
C17 C18 1.454(9) . ?
C17 N3 1.349(7) . ?
C18 C19 1.378(9) . ?
C18 N4 1.359(8) . ?
C19 H19 0.9500 . ?
C19 C20 1.382(11) . ?
C20 H20 0.9500 . ?
C20 C21 1.364(11) . ?
C21 H21 0.9500 . ?
C21 C22 1.371(10) . ?
C22 H22 0.9500 . ?
C22 N4 1.327(8) . ?
C23 H23 0.9500 . ?
C23 C24 1.379(10) . ?
C23 N5 1.346(9) . ?
C24 H24 0.9500 . ?
C24 C25 1.347(12) . ?
C25 H25 0.9500 . ?
C25 C26 1.388(12) . ?
C26 C27 1.424(10) . ?
C26 C31 1.397(12) . ?
C27 C28 1.413(10) . ?
C27 N5 1.369(9) . ?
C28 C29 1.399(10) . ?
C28 N6 1.380(9) . ?
C29 C30 1.457(12) . ?
C29 C32 1.399(12) . ?
C30 H30 0.9500 . ?
C30 C31 1.376(13) . ?
C31 H31 0.9500 . ?
C32 H32 0.9500 . ?
C32 C33 1.375(12) . ?
C33 H33 0.9500 . ?
C33 C34 1.397(9) . ?
C34 H34 0.9500 . ?
C34 N6 1.336(8) . ?
N1 Ru1 2.073(5) . ?
N2 Ru1 2.069(5) . ?
N3 Ru1 2.064(4) . ?
N4 Ru1 2.058(5) . ?
N5 Ru1 2.053(5) . ?
N6 Ru1 2.071(5) . ?
C35 C36 1.424(15) . ?
C35 N7 1.136(13) . ?
C36 H36A 0.9800 . ?
C36 H36B 0.9800 . ?
C36 H36C 0.9800 . ?
F1 P1 1.579(5) . ?
F2 P1 1.582(5) . ?
F3 P1 1.604(5) . ?
F4 P1 1.588(6) . ?
F5 P1 1.591(5) . ?
F6 P1 1.583(6) . ?
F7 P2 1.565(7) . ?
F8 P2 1.548(7) . ?
F9 P2 1.554(6) . ?
F10 P2 1.537(6) . ?
F11 P2 1.543(7) . ?
F12 P2 1.594(6) . ?

loop_
_platon_squeeze_void_nr
_platon_squeeze_void_average_x
_platon_squeeze_void_average_y
_platon_squeeze_void_average_z
_platon_squeeze_void_volume
_platon_squeeze_void_count_electrons
_platon_squeeze_void_content
1 0.000 0.000 0.500 173 46 ' '
2 0.000 0.500 0.000 173 46 ' '
3 0.469 0.113 0.642 9 0 ' '
4 0.469 0.387 0.142 9 0 ' '
5 0.531 0.613 0.858 9 0 ' '
6 0.531 0.887 0.358 9 0 ' '
